data_1567392
loop_
_publ_author_name
'Hu, Yilei'
'Jiang, Xingxing'
'Wu, Tianhui'
'Xue, Yanyan'
'Wu, Chao'
'Huang, Zhipeng'
'Lin, Zheshuai'
'Xu, Jun'
'Humphrey, Mark G.'
'Zhang, Chi'

_publ_section_title
;
 Wide Bandgaps and Strong SHG Responses of Hetero-Oxyfluorides by
 Dual-Fluorination-Directed Bandgap Engineering
;
_journal_name_full 'Chemical Science'
_journal_paper_doi 10.1039/D2SC02137D
_journal_year 2022
_chemical_formula_sum 'F5 I O4 Rb2 W'
_chemical_formula_weight 640.69
_space_group_crystal_system orthorhombic
_space_group_IT_number 36
_space_group_name_Hall 'C 2c -2'
_space_group_name_H-M_alt 'C m c 21'
_audit_creation_method SHELXL-2017/1
_audit_update_record
;
2022-04-11 deposited with the CCDC.	2022-07-26 downloaded from the CCDC.
;
_cell_angle_alpha 90
_cell_angle_beta 90
_cell_angle_gamma 90
_cell_formula_units_Z 4
_cell_length_a 11.726(2)
_cell_length_b 10.188(2)
_cell_length_c 7.6661(16)
_cell_measurement_reflns_used 3604
_cell_measurement_temperature 296(2)
_cell_measurement_theta_max 24.978
_cell_measurement_theta_min 2.648
_cell_volume 915.8(3)
_computing_structure_refinement 'SHELXL-2017/1 (Sheldrick, 2017)'
_diffrn_ambient_temperature 296(2)
_diffrn_measured_fraction_theta_full 0.985
_diffrn_measured_fraction_theta_max 0.985
_diffrn_measurement_device_type 'CCD area detector'
_diffrn_measurement_method multi-scan
_diffrn_radiation_type MoK\a
_diffrn_radiation_wavelength 0.71073
_diffrn_reflns_av_R_equivalents 0.0563
_diffrn_reflns_av_unetI/netI 0.0501
_diffrn_reflns_Laue_measured_fraction_full 0.985
_diffrn_reflns_Laue_measured_fraction_max 0.985
_diffrn_reflns_limit_h_max 13
_diffrn_reflns_limit_h_min -13
_diffrn_reflns_limit_k_max 12
_diffrn_reflns_limit_k_min -12
_diffrn_reflns_limit_l_max 9
_diffrn_reflns_limit_l_min -9
_diffrn_reflns_number 3604
_diffrn_reflns_point_group_measured_fraction_full 0.992
_diffrn_reflns_point_group_measured_fraction_max 0.992
_diffrn_reflns_theta_full 24.978
_diffrn_reflns_theta_max 24.978
_diffrn_reflns_theta_min 2.648
_exptl_absorpt_coefficient_mu 26.607
_exptl_absorpt_correction_type multi-scan
_exptl_crystal_colour colorless
_exptl_crystal_density_diffrn 4.647
_exptl_crystal_description plate
_exptl_crystal_F_000 1112
_exptl_crystal_size_max 0.3
_exptl_crystal_size_mid 0.2
_exptl_crystal_size_min 0.1
_exptl_transmission_factor_max 0.8014
_exptl_transmission_factor_min 0.4566
_refine_diff_density_max 4.248
_refine_diff_density_min -5.754
_refine_diff_density_rms 0.630
_refine_ls_abs_structure_details
;
 Refined as an inversion twin.
;
_refine_ls_abs_structure_Flack 0.32(10)
_refine_ls_extinction_method none
_refine_ls_goodness_of_fit_ref 1.020
_refine_ls_hydrogen_treatment undef
_refine_ls_matrix_type full
_refine_ls_number_parameters 71
_refine_ls_number_reflns 821
_refine_ls_number_restraints 37
_refine_ls_restrained_S_all 0.995
_refine_ls_R_factor_all 0.0774
_refine_ls_R_factor_gt 0.0773
_refine_ls_shift/su_max 0.000
_refine_ls_shift/su_mean 0.000
_refine_ls_structure_factor_coef Fsqd
_refine_ls_weighting_details 'w=1/[\s^2^(Fo^2^)+(0.0002P)^2^+550.2583P] where P=(Fo^2^+2Fc^2^)/3'
_refine_ls_weighting_scheme calc
_refine_ls_wR_factor_gt 0.1834
_refine_ls_wR_factor_ref 0.1834
_reflns_Friedel_coverage 0.856
_reflns_Friedel_fraction_full 1.000
_reflns_Friedel_fraction_max 1.000
_reflns_number_gt 816
_reflns_number_total 821
_reflns_threshold_expression 'I > 2\s(I)'
_cod_data_source_file d2sc02137d2.cif
_cod_data_source_block 1
_cod_database_code 1567392
_shelx_shelxl_version_number 2017/1
_shelx_space_group_comment
;
The symmetry employed for this shelxl refinement is uniquely defined
by the following loop, which should always be used as a source of
symmetry information in preference to the above space-group names.
They are only intended as comments.
;

loop_
_space_group_symop_operation_xyz
'x, y, z'
'-x, -y, z+1/2'
'-x, y, z'
'x, -y, z+1/2'
'x+1/2, y+1/2, z'
'-x+1/2, -y+1/2, z+1/2'
'-x+1/2, y+1/2, z'
'x+1/2, -y+1/2, z+1/2'

loop_
_atom_site_label
_atom_site_type_symbol
_atom_site_fract_x
_atom_site_fract_y
_atom_site_fract_z
_atom_site_U_iso_or_equiv
_atom_site_adp_type
_atom_site_occupancy
_atom_site_site_symmetry_order
_atom_site_calc_flag
_atom_site_refinement_flags_posn
_atom_site_refinement_flags_adp
_atom_site_refinement_flags_occupancy
_atom_site_disorder_assembly
_atom_site_disorder_group
W1 W 0.000000 0.1616(3) 0.4355(2) 0.0256(9) Uani 1 2 d S T P . .
I1A I 0.000000 0.4766(5) 0.1638(7) 0.0142(11) Uani 0.9 2 d S T P . .
I1B I -0.044(5) 0.530(7) 0.201(8) 0.0142(11) Uani 0.05 1 d . . P . .
F1 F 0.165(4) 0.468(5) 0.163(9) 0.076(13) Uani 1 1 d . U . . .
F2 F 0.108(3) 0.236(4) 0.605(5) 0.045(9) Uani 1 1 d . U . . .
O3 O 0.118(4) 0.159(4) 0.286(6) 0.043(11) Uani 1 1 d . U . . .
O1 O 0.000000 0.355(9) 0.006(10) 0.07(2) Uani 1 2 d S TU P . .
O2 O 0.000000 0.376(5) 0.364(7) 0.021(11) Uani 1 2 d S TU P . .
F3 F 0.000000 0.006(8) 0.506(10) 0.078(19) Uani 1 2 d S TU P . .
Rb1 Rb 0.3061(4) 0.3368(7) 0.4323(11) 0.0417(15) Uani 1 1 d . . . . .

loop_
_atom_site_aniso_label
_atom_site_aniso_U_11
_atom_site_aniso_U_22
_atom_site_aniso_U_33
_atom_site_aniso_U_23
_atom_site_aniso_U_13
_atom_site_aniso_U_12
W1 0.0395(17) 0.0209(14) 0.0165(15) 0.0077(14) 0.000 0.000
I1A 0.0052(19) 0.028(3) 0.010(2) -0.004(3) 0.000 0.000
I1B 0.0052(19) 0.028(3) 0.010(2) -0.004(3) 0.000 0.000
F1 0.076(13) 0.076(13) 0.076(13) 0.0001(15) 0.0000(15) -0.0003(15)
F2 0.045(9) 0.046(9) 0.045(9) 0.0000(15) 0.0000(15) 0.0000(15)
O3 0.043(11) 0.043(11) 0.043(11) -0.0001(15) 0.0001(15) 0.0000(15)
O1 0.07(2) 0.07(2) 0.07(2) 0.0000(15) 0.000 0.000
O2 0.021(11) 0.021(11) 0.021(11) 0.0000(15) 0.000 0.000
F3 0.078(19) 0.078(19) 0.078(19) 0.0000(15) 0.000 0.000
Rb1 0.025(2) 0.074(4) 0.026(3) 0.000(3) -0.003(3) -0.014(3)

loop_
_atom_type_symbol
_atom_type_description
_atom_type_scat_dispersion_real
_atom_type_scat_dispersion_imag
_atom_type_scat_source
F F 0.0171 0.0103 'International Tables Vol C Tables 4.2.6.8 and 6.1.1.4'
I I -0.4742 1.8119 'International Tables Vol C Tables 4.2.6.8 and 6.1.1.4'
O O 0.0106 0.0060 'International Tables Vol C Tables 4.2.6.8 and 6.1.1.4'
Rb Rb -0.9393 2.9676 'International Tables Vol C Tables 4.2.6.8 and 6.1.1.4'
W W -0.8490 6.8722 'International Tables Vol C Tables 4.2.6.8 and 6.1.1.4'

loop_
_geom_angle_atom_site_label_1
_geom_angle_atom_site_label_2
_geom_angle_atom_site_label_3
_geom_angle
_geom_angle_site_symmetry_1
_geom_angle_site_symmetry_3
_geom_angle_publ_flag
F3 W1 O3 101(2) . 3 ?
F3 W1 O3 101(2) . . ?
O3 W1 O3 101(3) 3 . ?
F3 W1 F2 99(2) . . ?
O3 W1 F2 157.6(18) 3 . ?
O3 W1 F2 86.1(17) . . ?
F3 W1 F2 99(2) . 3 ?
O3 W1 F2 86.1(17) 3 3 ?
O3 W1 F2 157.6(18) . 3 ?
F2 W1 F2 80(2) . 3 ?
F3 W1 O2 175(3) . . ?
O3 W1 O2 81.9(16) 3 . ?
O3 W1 O2 81.9(16) . . ?
F2 W1 O2 77.9(15) . . ?
F2 W1 O2 77.9(15) 3 . ?
F3 W1 Rb1 115.0(4) . . ?
O3 W1 Rb1 133.8(15) 3 . ?
O3 W1 Rb1 46.6(14) . . ?
F2 W1 Rb1 42.0(12) . . ?
F2 W1 Rb1 114.2(12) 3 . ?
O2 W1 Rb1 64.32(18) . . ?
F3 W1 Rb1 115.0(4) . 3 ?
O3 W1 Rb1 46.6(14) 3 3 ?
O3 W1 Rb1 133.8(15) . 3 ?
F2 W1 Rb1 114.2(12) . 3 ?
F2 W1 Rb1 42.0(12) 3 3 ?
O2 W1 Rb1 64.32(18) . 3 ?
Rb1 W1 Rb1 127.1(2) . 3 ?
F3 W1 Rb1 38.9(12) . 5_445 ?
O3 W1 Rb1 63.1(14) 3 5_445 ?
O3 W1 Rb1 114.8(14) . 5_445 ?
F2 W1 Rb1 133.2(11) . 5_445 ?
F2 W1 Rb1 87.4(11) 3 5_445 ?
O2 W1 Rb1 142.9(5) . 5_445 ?
Rb1 W1 Rb1 150.92(19) . 5_445 ?
Rb1 W1 Rb1 81.95(4) 3 5_445 ?
F3 W1 Rb1 38.9(12) . 7_545 ?
O3 W1 Rb1 114.8(14) 3 7_545 ?
O3 W1 Rb1 63.1(14) . 7_545 ?
F2 W1 Rb1 87.4(11) . 7_545 ?
F2 W1 Rb1 133.2(11) 3 7_545 ?
O2 W1 Rb1 142.9(5) . 7_545 ?
Rb1 W1 Rb1 81.95(4) . 7_545 ?
Rb1 W1 Rb1 150.92(19) 3 7_545 ?
Rb1 W1 Rb1 68.97(18) 5_445 7_545 ?
I1B I1A I1B 81(8) 3 . ?
I1B I1A O1 137(4) 3 . ?
I1B I1A O1 137(4) . . ?
I1B I1A O2 94(5) 3 . ?
I1B I1A O2 94(5) . . ?
O1 I1A O2 101(3) . . ?
I1B I1A F1 52(4) 3 . ?
I1B I1A F1 133(4) . . ?
O1 I1A F1 88.0(17) . . ?
O2 I1A F1 89(2) . . ?
I1B I1A F1 133(4) 3 3 ?
I1B I1A F1 52(4) . 3 ?
O1 I1A F1 88.0(17) . 3 ?
O2 I1A F1 89(2) . 3 ?
F1 I1A F1 175(3) . 3 ?
I1B I1A Rb1 172(4) 3 8_454 ?
I1B I1A Rb1 108(4) . 8_454 ?
O1 I1A Rb1 35.0(11) . 8_454 ?
O2 I1A Rb1 86.0(14) . 8_454 ?
F1 I1A Rb1 119.5(16) . 8_454 ?
F1 I1A Rb1 55.7(15) 3 8_454 ?
I1B I1A Rb1 108(4) 3 6_554 ?
I1B I1A Rb1 172(4) . 6_554 ?
O1 I1A Rb1 35.0(11) . 6_554 ?
O2 I1A Rb1 86.0(14) . 6_554 ?
F1 I1A Rb1 55.7(15) . 6_554 ?
F1 I1A Rb1 119.5(16) 3 6_554 ?
Rb1 I1A Rb1 63.79(16) 8_454 6_554 ?
I1A I1B I1B 50(4) . 3 ?
I1A I1B F1 104(6) . 3 ?
I1B I1B F1 154(3) 3 3 ?
I1A I1B O2 63(4) . . ?
I1B I1B O2 75.5(17) 3 . ?
F1 I1B O2 92(4) 3 . ?
I1A I1B O1 30(3) . . ?
I1B I1B O1 77.4(15) 3 . ?
F1 I1B O1 77(3) 3 . ?
O2 I1B O1 76(3) . . ?
I1A I1B Rb1 123(5) . 2_564 ?
I1B I1B Rb1 141.2(9) 3 2_564 ?
F1 I1B Rb1 49(3) 3 2_564 ?
O2 I1B Rb1 141(2) . 2_564 ?
O1 I1B Rb1 96(2) . 2_564 ?
I1A I1B Rb1 166(5) . 5_455 ?
I1B I1B Rb1 116.0(8) 3 5_455 ?
F1 I1B Rb1 90(3) 3 5_455 ?
O2 I1B Rb1 116(3) . 5_455 ?
O1 I1B Rb1 163(3) . 5_455 ?
Rb1 I1B Rb1 67.6(11) 2_564 5_455 ?
I1A I1B Rb1 109(5) . 3 ?
I1B I1B Rb1 139.3(9) 3 3 ?
F1 I1B Rb1 37(3) 3 3 ?
O2 I1B Rb1 63.9(16) . 3 ?
O1 I1B Rb1 94(2) . 3 ?
Rb1 I1B Rb1 78.8(11) 2_564 3 ?
Rb1 I1B Rb1 81.6(13) 5_455 3 ?
I1B F1 I1A 24(3) 3 . ?
I1B F1 Rb1 124(4) 3 . ?
I1A F1 Rb1 125(3) . . ?
I1B F1 Rb1 109(4) 3 4_564 ?
I1A F1 Rb1 120(3) . 4_564 ?
Rb1 F1 Rb1 112.5(14) . 4_564 ?
I1B F1 Rb1 122(4) 3 6_554 ?
I1A F1 Rb1 97.9(18) . 6_554 ?
Rb1 F1 Rb1 84.3(12) . 6_554 ?
Rb1 F1 Rb1 102.7(17) 4_564 6_554 ?
W1 F2 Rb1 136.3(18) . 6 ?
W1 F2 Rb1 110.7(17) . . ?
Rb1 F2 Rb1 102.6(13) 6 . ?
W1 O3 Rb1 148(2) . 6_554 ?
W1 O3 Rb1 108.1(19) . . ?
Rb1 O3 Rb1 96.6(14) 6_554 . ?
W1 O3 Rb1 90.3(17) . 7_545 ?
Rb1 O3 Rb1 103.6(13) 6_554 7_545 ?
Rb1 O3 Rb1 104.4(13) . 7_545 ?
I1A O1 I1B 13.3(16) . . ?
I1A O1 I1B 13.3(16) . 3 ?
I1B O1 I1B 25(3) . 3 ?
I1A O1 Rb1 126.1(19) . 8_454 ?
I1B O1 Rb1 115.7(18) . 8_454 ?
I1B O1 Rb1 139(3) 3 8_454 ?
I1A O1 Rb1 126.1(19) . 6_554 ?
I1B O1 Rb1 139(3) . 6_554 ?
I1B O1 Rb1 115.7(18) 3 6_554 ?
Rb1 O1 Rb1 96(3) 8_454 6_554 ?
I1A O2 I1B 22.7(19) . . ?
I1A O2 I1B 22.7(19) . 3 ?
I1B O2 I1B 29(3) . 3 ?
I1A O2 W1 138(3) . . ?
I1B O2 W1 152(3) . . ?
I1B O2 W1 152(3) 3 . ?
W1 F3 Rb1 120(2) . 5_445 ?
W1 F3 Rb1 120(2) . 7_545 ?
Rb1 F3 Rb1 103(3) 5_445 7_545 ?
F2 Rb1 O3 138.0(12) 6_554 6 ?
F2 Rb1 F2 127.6(9) 6_554 . ?
O3 Rb1 F2 79.5(12) 6 . ?
F2 Rb1 F3 92.9(16) 6_554 5 ?
O3 Rb1 F3 64.1(18) 6 5 ?
F2 Rb1 F3 139.1(17) . 5 ?
F2 Rb1 F1 72.3(14) 6_554 . ?
O3 Rb1 F1 145.9(14) 6 . ?
F2 Rb1 F1 91.7(14) . . ?
F3 Rb1 F1 107.8(18) 5 . ?
F2 Rb1 O1 74.4(17) 6_554 6 ?
O3 Rb1 O1 66.5(18) 6 6 ?
F2 Rb1 O1 106.6(15) . 6 ?
F3 Rb1 O1 76.3(19) 5 6 ?
F1 Rb1 O1 146.6(19) . 6 ?
F2 Rb1 O3 77.0(12) 6_554 . ?
O3 Rb1 O3 125.5(12) 6 . ?
F2 Rb1 O3 51.3(11) . . ?
F3 Rb1 O3 169.5(18) 5 . ?
F1 Rb1 O3 67.0(13) . . ?
O1 Rb1 O3 102.9(17) 6 . ?
F2 Rb1 F1 149.5(14) 6_554 4_565 ?
O3 Rb1 F1 67.6(15) 6 4_565 ?
F2 Rb1 F1 62.6(11) . 4_565 ?
F3 Rb1 F1 85.8(16) 5 4_565 ?
F1 Rb1 F1 79.1(8) . 4_565 ?
O1 Rb1 F1 134.0(19) 6 4_565 ?
O3 Rb1 F1 101.7(13) . 4_565 ?
F2 Rb1 O3 82.6(11) 6_554 7 ?
O3 Rb1 O3 101.9(11) 6 7 ?
F2 Rb1 O3 132.5(11) . 7 ?
F3 Rb1 O3 47.4(16) 5 7 ?
F1 Rb1 O3 60.5(12) . 7 ?
O1 Rb1 O3 117.5(16) 6 7 ?
O3 Rb1 O3 127.2(14) . 7 ?
F1 Rb1 O3 74.1(12) 4_565 7 ?
F2 Rb1 F1 100.4(14) 6_554 6 ?
O3 Rb1 F1 60.9(14) 6 6 ?
F2 Rb1 F1 62.5(11) . 6 ?
F3 Rb1 F1 110.0(17) 5 6 ?
F1 Rb1 F1 141.8(8) . 6 ?
O1 Rb1 F1 44.2(15) 6 6 ?
O3 Rb1 F1 74.8(12) . 6 ?
F1 Rb1 F1 108.7(18) 4_565 6 ?
O3 Rb1 F1 157.4(11) 7 6 ?
F2 Rb1 I1B 147.1(13) 6_554 2_565 ?
O3 Rb1 I1B 74.9(13) 6 2_565 ?
F2 Rb1 I1B 41.5(12) . 2_565 ?
F3 Rb1 I1B 107.6(16) 5 2_565 ?
F1 Rb1 I1B 76.8(15) . 2_565 ?
O1 Rb1 I1B 134.8(18) 6 2_565 ?
O3 Rb1 I1B 80.6(13) . 2_565 ?
F1 Rb1 I1B 22.2(13) 4_565 2_565 ?
O3 Rb1 I1B 92.3(12) 7 2_565 ?
F1 Rb1 I1B 96.6(13) 6 2_565 ?
F2 Rb1 I1B 40.6(12) 6_554 5_545 ?
O3 Rb1 I1B 107.2(13) 6 5_545 ?
F2 Rb1 I1B 106.2(12) . 5_545 ?
F3 Rb1 I1B 102.0(15) 5 5_545 ?
F1 Rb1 I1B 106.8(14) . 5_545 ?
O1 Rb1 I1B 41.8(17) 6 5_545 ?
O3 Rb1 I1B 72.0(12) . 5_545 ?
F1 Rb1 I1B 167.9(13) 4_565 5_545 ?
O3 Rb1 I1B 118.0(12) 7 5_545 ?
F1 Rb1 I1B 60.0(14) 6 5_545 ?
I1B Rb1 I1B 147.5(6) 2_565 5_545 ?

loop_
_geom_bond_atom_site_label_1
_geom_bond_atom_site_label_2
_geom_bond_distance
_geom_bond_site_symmetry_2
_geom_bond_publ_flag
W1 F3 1.67(8) . ?
W1 O3 1.80(5) 3 ?
W1 O3 1.80(5) . ?
W1 F2 1.97(4) . ?
W1 F2 1.97(4) 3 ?
W1 O2 2.25(5) . ?
W1 Rb1 4.009(5) . ?
W1 Rb1 4.009(5) 3 ?
W1 Rb1 4.015(6) 5_445 ?
W1 Rb1 4.015(6) 7_545 ?
I1A I1B 0.80(7) 3 ?
I1A I1B 0.80(7) . ?
I1A O1 1.73(9) . ?
I1A O2 1.84(5) . ?
I1A F1 1.93(4) . ?
I1A F1 1.93(4) 3 ?
I1A Rb1 4.303(9) 8_454 ?
I1A Rb1 4.303(9) 6_554 ?
I1B I1B 1.04(12) 3 ?
I1B F1 1.57(7) 3 ?
I1B O2 2.07(8) . ?
I1B O1 2.38(11) . ?
I1B Rb1 3.94(6) 2_564 ?
I1B Rb1 4.00(7) 5_455 ?
I1B Rb1 4.05(6) 3 ?
F1 Rb1 2.96(6) . ?
F1 Rb1 3.14(6) 4_564 ?
F1 Rb1 3.59(5) 6_554 ?
F2 Rb1 2.80(4) 6 ?
F2 Rb1 2.87(4) . ?
O3 Rb1 2.85(5) 6_554 ?
O3 Rb1 3.07(5) . ?
O3 Rb1 3.58(5) 7_545 ?
O1 Rb1 3.05(6) 8_454 ?
O1 Rb1 3.05(6) 6_554 ?
F3 Rb1 2.91(5) 5_445 ?
F3 Rb1 2.91(5) 7_545 ?

loop_
_geom_torsion_atom_site_label_1
_geom_torsion_atom_site_label_2
_geom_torsion_atom_site_label_3
_geom_torsion_atom_site_label_4
_geom_torsion
_geom_torsion_site_symmetry_1
_geom_torsion_site_symmetry_2
_geom_torsion_site_symmetry_3
_geom_torsion_site_symmetry_4
_geom_torsion_publ_flag
O1 I1A I1B I1B -156(9) . . . 3 ?
O2 I1A I1B I1B 94(4) . . . 3 ?
F1 I1A I1B I1B 2(3) . . . 3 ?
F1 I1A I1B I1B 178(3) 3 . . 3 ?
Rb1 I1A I1B I1B -179(5) 8_454 . . 3 ?
I1B I1A I1B F1 -178(3) 3 . . 3 ?
O1 I1A I1B F1 26(9) . . . 3 ?
O2 I1A I1B F1 -85(5) . . . 3 ?
F1 I1A I1B F1 -177(6) . . . 3 ?
Rb1 I1A I1B F1 2(6) 8_454 . . 3 ?
I1B I1A I1B O2 -94(4) 3 . . . ?
O1 I1A I1B O2 111(6) . . . . ?
F1 I1A I1B O2 -92(5) . . . . ?
F1 I1A I1B O2 85(5) 3 . . . ?
Rb1 I1A I1B O2 87.2(18) 8_454 . . . ?
I1B I1A I1B O1 156(9) 3 . . . ?
O2 I1A I1B O1 -111(6) . . . . ?
F1 I1A I1B O1 157(10) . . . . ?
F1 I1A I1B O1 -26(9) 3 . . . ?
Rb1 I1A I1B O1 -23(5) 8_454 . . . ?
I1B I1A I1B Rb1 132(3) 3 . . 2_564 ?
O1 I1A I1B Rb1 -24(10) . . . 2_564 ?
O2 I1A I1B Rb1 -135(4) . . . 2_564 ?
F1 I1A I1B Rb1 133(4) . . . 2_564 ?
F1 I1A I1B Rb1 -50(4) 3 . . 2_564 ?
Rb1 I1A I1B Rb1 -47(5) 8_454 . . 2_564 ?
I1B I1A I1B Rb1 -5(25) 3 . . 5_455 ?
O1 I1A I1B Rb1 -161(17) . . . 5_455 ?
O2 I1A I1B Rb1 88(21) . . . 5_455 ?
F1 I1A I1B Rb1 -4(25) . . . 5_455 ?
F1 I1A I1B Rb1 173(25) 3 . . 5_455 ?
Rb1 I1A I1B Rb1 176(20) 8_454 . . 5_455 ?
I1B I1A I1B Rb1 -140(2) 3 . . 3 ?
O1 I1A I1B Rb1 65(7) . . . 3 ?
O2 I1A I1B Rb1 -46(3) . . . 3 ?
F1 I1A I1B Rb1 -138(4) . . . 3 ?
F1 I1A I1B Rb1 39(3) 3 . . 3 ?
Rb1 I1A I1B Rb1 41(3) 8_454 . . 3 ?
F3 W1 O3 Rb1 108(4) . . . 6_554 ?
O3 W1 O3 Rb1 4(6) 3 . . 6_554 ?
F2 W1 O3 Rb1 -154(4) . . . 6_554 ?
F2 W1 O3 Rb1 -102(6) 3 . . 6_554 ?
O2 W1 O3 Rb1 -76(4) . . . 6_554 ?
Rb1 W1 O3 Rb1 -138(5) . . . 6_554 ?
Rb1 W1 O3 Rb1 -34(5) 3 . . 6_554 ?
Rb1 W1 O3 Rb1 69(4) 5_445 . . 6_554 ?
Rb1 W1 O3 Rb1 117(4) 7_545 . . 6_554 ?
F3 W1 O3 Rb1 -114(2) . . . . ?
O3 W1 O3 Rb1 142.2(11) 3 . . . ?
F2 W1 O3 Rb1 -16.2(17) . . . . ?
F2 W1 O3 Rb1 36(6) 3 . . . ?
O2 W1 O3 Rb1 62.1(16) . . . . ?
Rb1 W1 O3 Rb1 104.1(18) 3 . . . ?
Rb1 W1 O3 Rb1 -152.6(9) 5_445 . . . ?
Rb1 W1 O3 Rb1 -105.3(18) 7_545 . . . ?
F3 W1 O3 Rb1 -9(2) . . . 7_545 ?
O3 W1 O3 Rb1 -112.5(16) 3 . . 7_545 ?
F2 W1 O3 Rb1 89.1(13) . . . 7_545 ?
F2 W1 O3 Rb1 141(5) 3 . . 7_545 ?
O2 W1 O3 Rb1 167.4(14) . . . 7_545 ?
Rb1 W1 O3 Rb1 105.3(18) . . . 7_545 ?
Rb1 W1 O3 Rb1 -150.6(9) 3 . . 7_545 ?
Rb1 W1 O3 Rb1 -47.3(13) 5_445 . . 7_545 ?
I1B I1A O1 I1B -143(14) 3 . . . ?
O2 I1A O1 I1B 108(7) . . . . ?
F1 I1A O1 I1B -164(7) . . . . ?
F1 I1A O1 I1B 20(8) 3 . . . ?
Rb1 I1A O1 I1B 41(9) 8_454 . . . ?
Rb1 I1A O1 I1B 175(7) 6_554 . . . ?
I1B I1A O1 I1B 143(14) . . . 3 ?
O2 I1A O1 I1B -108(7) . . . 3 ?
F1 I1A O1 I1B -20(8) . . . 3 ?
F1 I1A O1 I1B 164(7) 3 . . 3 ?
Rb1 I1A O1 I1B -175(7) 8_454 . . 3 ?
Rb1 I1A O1 I1B -41(9) 6_554 . . 3 ?
I1B I1A O1 Rb1 175(7) 3 . . 8_454 ?
I1B I1A O1 Rb1 -41(9) . . . 8_454 ?
O2 I1A O1 Rb1 67(4) . . . 8_454 ?
F1 I1A O1 Rb1 155(4) . . . 8_454 ?
F1 I1A O1 Rb1 -21(4) 3 . . 8_454 ?
Rb1 I1A O1 Rb1 134(8) 6_554 . . 8_454 ?
I1B I1A O1 Rb1 41(9) 3 . . 6_554 ?
I1B I1A O1 Rb1 -175(7) . . . 6_554 ?
O2 I1A O1 Rb1 -67(4) . . . 6_554 ?
F1 I1A O1 Rb1 21(4) . . . 6_554 ?
F1 I1A O1 Rb1 -155(4) 3 . . 6_554 ?
Rb1 I1A O1 Rb1 -134(8) 8_454 . . 6_554 ?
I1B I1A O2 I1B 81(8) 3 . . . ?
O1 I1A O2 I1B -140(4) . . . . ?
F1 I1A O2 I1B 133(4) . . . . ?
F1 I1A O2 I1B -52(4) 3 . . . ?
Rb1 I1A O2 I1B -108(4) 8_454 . . . ?
Rb1 I1A O2 I1B -172(4) 6_554 . . . ?
I1B I1A O2 I1B -81(8) . . . 3 ?
O1 I1A O2 I1B 140(4) . . . 3 ?
F1 I1A O2 I1B 52(4) . . . 3 ?
F1 I1A O2 I1B -133(4) 3 . . 3 ?
Rb1 I1A O2 I1B 172(4) 8_454 . . 3 ?
Rb1 I1A O2 I1B 108(4) 6_554 . . 3 ?
I1B I1A O2 W1 -140(4) 3 . . . ?
I1B I1A O2 W1 140(4) . . . . ?
O1 I1A O2 W1 0.000(8) . . . . ?
F1 I1A O2 W1 -87.7(16) . . . . ?
F1 I1A O2 W1 87.7(16) 3 . . . ?
Rb1 I1A O2 W1 31.98(11) 8_454 . . . ?
Rb1 I1A O2 W1 -31.98(11) 6_554 . . . ?
O3 W1 F3 Rb1 -13(4) 3 . . 5_445 ?
O3 W1 F3 Rb1 -116(3) . . . 5_445 ?
F2 W1 F3 Rb1 156(3) . . . 5_445 ?
F2 W1 F3 Rb1 75(3) 3 . . 5_445 ?
Rb1 W1 F3 Rb1 -163.1(18) . . . 5_445 ?
Rb1 W1 F3 Rb1 34(4) 3 . . 5_445 ?
Rb1 W1 F3 Rb1 -129(6) 7_545 . . 5_445 ?
O3 W1 F3 Rb1 116(3) 3 . . 7_545 ?
O3 W1 F3 Rb1 13(4) . . . 7_545 ?
F2 W1 F3 Rb1 -75(3) . . . 7_545 ?
F2 W1 F3 Rb1 -156(3) 3 . . 7_545 ?
Rb1 W1 F3 Rb1 -34(4) . . . 7_545 ?
Rb1 W1 F3 Rb1 163.1(18) 3 . . 7_545 ?
Rb1 W1 F3 Rb1 129(6) 5_445 . . 7_545 ?
